data_8103807
loop_
_publ_author_name
'Fleet, M.E.'
'Liu Xiaoyang'

_publ_section_title
;
 Rare earth disilicates R2 Si2 O7 (R = Gd, Tb, Dy, Ho): type B
;
_journal_name_full 'Zeitschrift fuer Kristallographie (149,1979-)'
_journal_page_first 795
_journal_page_last 801
_journal_volume 218
_journal_year 2003
_chemical_formula_sum 'Dy2 O7 Si2'
_chemical_name_systematic 'Dy2 (Si2 O7)'
_space_group_IT_number 2
_symmetry_space_group_name_Hall '-P 1'
_symmetry_space_group_name_H-M 'P -1'
_cell_angle_alpha 94.373
_cell_angle_beta 90.836
_cell_angle_gamma 91.512
_cell_formula_units_Z 4
_cell_length_a 6.6158
_cell_length_b 6.6604
_cell_length_c 12.0551
_cell_volume 529.390
_citation_journal_id_ASTM ZEKRDZ
_cod_data_source_file Fleet_ZEKRDZ_2003_1147.cif
_cod_data_source_block Dy2O7Si2
_cod_original_cell_volume 529.3901
_cod_database_code 8103807

loop_
_symmetry_equiv_pos_as_xyz
x,y,z
-x,-y,-z

loop_
_atom_site_label
_atom_site_type_symbol
_atom_site_fract_x
_atom_site_fract_y
_atom_site_fract_z
_atom_site_occupancy
_atom_site_U_iso_or_equiv
O12 O-2 0.6551 0.7887 0.1886 1 0.0
O2 O-2 0.3804 0.1408 0.2096 1 0.0
Dy4 Dy+3 0.33223 0.82972 0.1074 1 0.0
Dy3 Dy+3 0.62737 0.78112 0.36883 1 0.0
O4 O-2 0.595 0.4278 0.3058 1 0.0
Si1 Si+4 0.8441 0.8529 0.1164 1 0.0
O13 O-2 0.0007 0.668 0.081 1 0.0
Si4 Si+4 0.8565 0.3704 0.6178 1 0.0
O3 O-2 0.7025 0.3001 0.0948 1 0.0
O10 O-2 0.9248 0.5777 0.6858 1 0.0
Dy1 Dy+3 0.05148 0.33135 0.11642 1 0.0
O11 O-2 0.7583 0.9109 0.0001 1 0.0
O7 O-2 0.7093 0.4213 0.5128 1 0.0
O6 O-2 0.7725 0.0968 0.3755 1 0.0
O5 O-2 0.4158 0.1695 0.445 1 0.0
O14 O-2 0.996 0.0153 0.183 1 0.0
Si3 Si+4 0.6223 0.2745 0.4047 1 0.0
O9 O-2 0.0372 0.2251 0.5697 1 0.0
Si2 Si+4 0.5123 0.3372 0.1762 1 0.0
Dy2 Dy+3 0.11448 0.09392 0.35972 1 0.0
O8 O-2 0.7162 0.2155 0.6879 1 0.0
O1 O-2 0.358 0.4935 0.1262 1 0.0
